data_7207867
loop_
_publ_author_name
'Liu, Xing'
'Hu, Feilong'
'Zhou, Jian'
'An, Litao'
'Liang, Dawen'
'Lin, Jianwu'

_publ_section_title
;
 Solvothermal synthesis, crystal structures and properties of three new
 thiogermanates: the only example of the thiogermanate anion
 [Ge2S6]4&#x2212; as a bridging ligand to a lanthanide complex ion
;
_journal_issue 10
_journal_name_full CrystEngComm
_journal_page_first 3464
_journal_paper_doi 10.1039/c2ce25082a
_journal_volume 14
_journal_year 2012
_chemical_formula_moiety 'C12 H39 Eu N9, 0.5(Ge2 S6), Cl '
_chemical_formula_sum 'C12 H39 Cl Eu Ge N9 S3'
_chemical_formula_weight 665.76
_chemical_name_systematic
;
?
;
_space_group_IT_number 14
_symmetry_cell_setting monoclinic
_symmetry_space_group_name_Hall '-P 2yn'
_symmetry_space_group_name_H-M 'P 1 21/n 1'
_atom_sites_solution_hydrogens geom
_atom_sites_solution_primary direct
_atom_sites_solution_secondary difmap
_audit_creation_method SHELXL-97
_cell_angle_alpha 90.00
_cell_angle_beta 96.434(4)
_cell_angle_gamma 90.00
_cell_formula_units_Z 4
_cell_length_a 11.567(5)
_cell_length_b 14.633(6)
_cell_length_c 14.465(6)
_cell_measurement_temperature 296(2)
_cell_measurement_theta_max 25.09
_cell_measurement_theta_min 1.99
_cell_volume 2432.9(18)
_computing_structure_refinement 'SHELXL-97 (Sheldrick, 1997)'
_computing_structure_solution 'SHELXS-97 (Sheldrick, 1990)'
_diffrn_ambient_temperature 296(2)
_diffrn_detector_area_resol_mean 7.31
_diffrn_measured_fraction_theta_full 0.995
_diffrn_measured_fraction_theta_max 0.995
_diffrn_measurement_device_type 'Rigaku Mercury'
_diffrn_measurement_method \w
_diffrn_radiation_monochromator graphite
_diffrn_radiation_source 'fine-focus sealed tube'
_diffrn_radiation_type MoK\a
_diffrn_radiation_wavelength 0.71073
_diffrn_reflns_av_R_equivalents 0.0419
_diffrn_reflns_av_sigmaI/netI 0.0384
_diffrn_reflns_limit_h_max 13
_diffrn_reflns_limit_h_min -13
_diffrn_reflns_limit_k_max 12
_diffrn_reflns_limit_k_min -17
_diffrn_reflns_limit_l_max 16
_diffrn_reflns_limit_l_min -17
_diffrn_reflns_number 12834
_diffrn_reflns_theta_full 25.09
_diffrn_reflns_theta_max 25.09
_diffrn_reflns_theta_min 1.99
_exptl_absorpt_coefficient_mu 4.175
_exptl_absorpt_correction_T_max 0.7587
_exptl_absorpt_correction_T_min 0.6129
_exptl_absorpt_correction_type multi-scan
_exptl_absorpt_process_details 'Jacobson, R. (1998) Private communication'
_exptl_crystal_colour yellow
_exptl_crystal_density_diffrn 1.818
_exptl_crystal_density_method 'not measured'
_exptl_crystal_description block
_exptl_crystal_F_000 1336
_exptl_crystal_size_max 0.13
_exptl_crystal_size_mid 0.11
_exptl_crystal_size_min 0.07
_refine_diff_density_max 1.142
_refine_diff_density_min -1.159
_refine_diff_density_rms 0.116
_refine_ls_extinction_method none
_refine_ls_goodness_of_fit_ref 1.035
_refine_ls_hydrogen_treatment constr
_refine_ls_matrix_type full
_refine_ls_number_parameters 244
_refine_ls_number_reflns 4308
_refine_ls_number_restraints 0
_refine_ls_restrained_S_all 1.035
_refine_ls_R_factor_all 0.0302
_refine_ls_R_factor_gt 0.0278
_refine_ls_shift/su_max 0.004
_refine_ls_shift/su_mean 0.000
_refine_ls_structure_factor_coef Fsqd
_refine_ls_weighting_details 'calc w=1/[\s^2^(Fo^2^)+(0.0332P)^2^+2.8141P] where P=(Fo^2^+2Fc^2^)/3'
_refine_ls_weighting_scheme calc
_refine_ls_wR_factor_gt 0.0677
_refine_ls_wR_factor_ref 0.0694
_reflns_number_gt 3984
_reflns_number_total 4308
_reflns_threshold_expression >2sigma(I)
_cod_data_source_file c2ce25082a.txt
_cod_data_source_block 2
_cod_original_sg_symbol_Hall '-P 2yn '
_cod_original_sg_symbol_H-M 'P 21/n'
_cod_original_formula_sum 'C12 H39 Cl Eu Ge N9 S3 '
_cod_database_code 7207867

loop_
_symmetry_equiv_pos_as_xyz
'x, y, z'
'-x+1/2, y+1/2, -z+1/2'
'-x, -y, -z'
'x-1/2, -y-1/2, z-1/2'

loop_
_atom_site_label
_atom_site_type_symbol
_atom_site_fract_x
_atom_site_fract_y
_atom_site_fract_z
_atom_site_U_iso_or_equiv
_atom_site_adp_type
_atom_site_occupancy
_atom_site_symmetry_multiplicity
_atom_site_calc_flag
_atom_site_refinement_flags
Eu1 Eu 1.001110(13) 0.241621(11) 0.690289(12) 0.02206(8) Uani 1 1 d .
N1 N 1.0579(3) 0.4142(2) 0.7049(2) 0.0361(7) Uani 1 1 d .
H1A H 1.0685 0.4296 0.7655 0.043 Uiso 1 1 calc R
H1B H 1.1258 0.4228 0.6812 0.043 Uiso 1 1 calc R
N2 N 0.8305(3) 0.3596(2) 0.6982(3) 0.0469(9) Uani 1 1 d .
H2C H 0.8276 0.3632 0.7607 0.056 Uiso 1 1 calc R
N3 N 0.7909(2) 0.1720(2) 0.6755(2) 0.0365(8) Uani 1 1 d .
H3A H 0.7707 0.1564 0.6157 0.044 Uiso 1 1 calc R
H3B H 0.7928 0.1204 0.7095 0.044 Uiso 1 1 calc R
N4 N 0.9241(3) 0.2745(2) 0.5176(2) 0.0391(8) Uani 1 1 d .
H4A H 0.8695 0.2325 0.4990 0.047 Uiso 1 1 calc R
H4B H 0.8889 0.3295 0.5148 0.047 Uiso 1 1 calc R
N5 N 1.1644(3) 0.2567(2) 0.5792(2) 0.0309(7) Uani 1 1 d .
H5C H 1.1751 0.1992 0.5578 0.037 Uiso 1 1 calc R
N6 N 1.2147(3) 0.2370(2) 0.7731(2) 0.0300(7) Uani 1 1 d .
H6A H 1.2274 0.2885 0.8068 0.036 Uiso 1 1 calc R
H6B H 1.2206 0.1897 0.8132 0.036 Uiso 1 1 calc R
N7 N 1.0118(3) 0.0811(2) 0.6040(2) 0.0394(8) Uani 1 1 d .
H7A H 0.9413 0.0683 0.5738 0.047 Uiso 1 1 calc R
H7B H 1.0623 0.0856 0.5613 0.047 Uiso 1 1 calc R
N8 N 1.0141(2) 0.0996(2) 0.7991(2) 0.0321(7) Uani 1 1 d .
H8C H 1.0911 0.0957 0.8202 0.039 Uiso 1 1 calc R
N9 N 0.9864(3) 0.2776(2) 0.8659(2) 0.0379(8) Uani 1 1 d .
H9A H 1.0392 0.3209 0.8844 0.046 Uiso 1 1 calc R
H9B H 0.9155 0.3012 0.8709 0.046 Uiso 1 1 calc R
C1 C 0.9686(4) 0.4748(3) 0.6560(4) 0.0519(12) Uani 1 1 d .
H1C H 0.9867 0.5375 0.6738 0.062 Uiso 1 1 calc R
H1D H 0.9723 0.4697 0.5895 0.062 Uiso 1 1 calc R
C2 C 0.8497(4) 0.4543(3) 0.6755(4) 0.0510(11) Uani 1 1 d .
H2A H 0.8315 0.4921 0.7270 0.061 Uiso 1 1 calc R
H2B H 0.7963 0.4708 0.6216 0.061 Uiso 1 1 calc R
C3 C 0.7138(3) 0.3250(3) 0.6667(4) 0.0556(14) Uani 1 1 d .
H3C H 0.7026 0.3228 0.5993 0.067 Uiso 1 1 calc R
H3D H 0.6557 0.3657 0.6875 0.067 Uiso 1 1 calc R
C4 C 0.6998(4) 0.2320(3) 0.7052(4) 0.0621(16) Uani 1 1 d .
H4C H 0.7063 0.2346 0.7726 0.075 Uiso 1 1 calc R
H4D H 0.6236 0.2080 0.6829 0.075 Uiso 1 1 calc R
C5 C 1.0119(4) 0.2742(3) 0.4509(3) 0.0404(10) Uani 1 1 d .
H5A H 0.9846 0.3113 0.3973 0.049 Uiso 1 1 calc R
H5B H 1.0228 0.2123 0.4295 0.049 Uiso 1 1 calc R
C6 C 1.1263(3) 0.3113(3) 0.4958(3) 0.0365(9) Uani 1 1 d .
H6C H 1.1842 0.3083 0.4523 0.044 Uiso 1 1 calc R
H6D H 1.1172 0.3748 0.5130 0.044 Uiso 1 1 calc R
C7 C 1.2790(3) 0.2849(3) 0.6260(3) 0.0403(10) Uani 1 1 d .
H7C H 1.2770 0.3491 0.6427 0.048 Uiso 1 1 calc R
H7D H 1.3382 0.2768 0.5841 0.048 Uiso 1 1 calc R
C8 C 1.3079(3) 0.2283(3) 0.7113(3) 0.0420(10) Uani 1 1 d .
H8A H 1.3159 0.1648 0.6939 0.050 Uiso 1 1 calc R
H8B H 1.3813 0.2483 0.7439 0.050 Uiso 1 1 calc R
C9 C 1.0479(4) 0.0051(3) 0.6676(3) 0.0470(11) Uani 1 1 d .
H9C H 1.1315 0.0075 0.6844 0.056 Uiso 1 1 calc R
H9D H 1.0293 -0.0526 0.6365 0.056 Uiso 1 1 calc R
C10 C 0.9875(4) 0.0109(3) 0.7536(3) 0.0440(10) Uani 1 1 d .
H10A H 0.9041 0.0049 0.7374 0.053 Uiso 1 1 calc R
H10B H 1.0135 -0.0384 0.7957 0.053 Uiso 1 1 calc R
C11 C 0.9570(4) 0.1136(3) 0.8843(3) 0.0479(11) Uani 1 1 d .
H11A H 0.9721 0.0620 0.9260 0.057 Uiso 1 1 calc R
H11B H 0.8735 0.1192 0.8686 0.057 Uiso 1 1 calc R
C12 C 1.0048(4) 0.1991(4) 0.9302(3) 0.0493(11) Uani 1 1 d .
H12A H 0.9667 0.2108 0.9855 0.059 Uiso 1 1 calc R
H12B H 1.0874 0.1916 0.9492 0.059 Uiso 1 1 calc R
Ge1 Ge 0.36302(3) -0.00032(2) 0.49327(2) 0.02204(10) Uani 1 1 d .
S1 S 0.24708(7) 0.09886(7) 0.42177(7) 0.0371(2) Uani 1 1 d .
S2 S 0.26845(8) -0.10689(8) 0.55576(7) 0.0381(2) Uani 1 1 d .
S3 S 0.50509(7) 0.05900(7) 0.59749(7) 0.0365(2) Uani 1 1 d .
Cl1 Cl 0.26769(9) 0.04965(8) 0.91360(8) 0.0476(3) Uani 1 1 d .

loop_
_atom_site_aniso_label
_atom_site_aniso_U_11
_atom_site_aniso_U_22
_atom_site_aniso_U_33
_atom_site_aniso_U_23
_atom_site_aniso_U_13
_atom_site_aniso_U_12
Eu1 0.01837(10) 0.02287(12) 0.02534(13) -0.00387(6) 0.00415(8) 0.00043(6)
N1 0.0418(17) 0.0316(18) 0.0342(18) -0.0033(14) 0.0011(14) -0.0016(14)
N2 0.0313(16) 0.040(2) 0.069(3) -0.0084(18) -0.0001(16) 0.0057(15)
N3 0.0293(15) 0.039(2) 0.042(2) -0.0075(15) 0.0063(14) -0.0029(14)
N4 0.0333(17) 0.0378(19) 0.044(2) 0.0061(16) -0.0068(15) -0.0038(14)
N5 0.0302(16) 0.0364(19) 0.0271(18) 0.0000(12) 0.0081(14) -0.0008(12)
N6 0.0268(15) 0.0320(18) 0.0319(19) 0.0001(13) 0.0069(13) -0.0020(12)
N7 0.0390(17) 0.038(2) 0.043(2) -0.0126(16) 0.0123(15) -0.0049(15)
N8 0.0283(14) 0.0346(19) 0.0337(18) 0.0033(13) 0.0040(13) -0.0067(13)
N9 0.0277(16) 0.047(2) 0.041(2) -0.0149(17) 0.0099(14) 0.0000(14)
C1 0.057(3) 0.035(3) 0.065(3) 0.013(2) 0.017(2) 0.008(2)
C2 0.053(2) 0.036(3) 0.063(3) 0.000(2) 0.000(2) 0.013(2)
C3 0.029(2) 0.054(3) 0.081(4) -0.028(3) -0.010(2) 0.0145(19)
C4 0.032(2) 0.062(3) 0.095(4) -0.038(3) 0.019(2) -0.012(2)
C5 0.055(2) 0.036(2) 0.028(2) 0.0007(17) -0.0042(19) -0.0006(19)
C6 0.046(2) 0.039(2) 0.026(2) 0.0027(16) 0.0077(17) -0.0052(17)
C7 0.0241(18) 0.066(3) 0.033(2) 0.001(2) 0.0089(15) -0.0073(18)
C8 0.0222(18) 0.069(3) 0.036(2) -0.006(2) 0.0045(16) 0.0071(18)
C9 0.039(2) 0.033(2) 0.069(3) -0.015(2) 0.006(2) 0.0025(18)
C10 0.043(2) 0.032(2) 0.056(3) 0.0077(19) -0.002(2) -0.0064(18)
C11 0.044(2) 0.057(3) 0.045(3) 0.010(2) 0.0160(19) -0.011(2)
C12 0.047(2) 0.074(3) 0.030(2) -0.005(2) 0.0166(19) -0.008(2)
Ge1 0.01735(17) 0.0241(2) 0.0250(2) -0.00108(14) 0.00396(14) -0.00062(13)
S1 0.0284(4) 0.0369(6) 0.0455(6) 0.0095(4) 0.0023(4) 0.0067(4)
S2 0.0314(4) 0.0426(6) 0.0402(6) 0.0113(4) 0.0042(4) -0.0108(4)
S3 0.0227(4) 0.0501(6) 0.0374(5) -0.0209(5) 0.0059(4) -0.0028(4)
Cl1 0.0432(5) 0.0397(6) 0.0575(7) -0.0012(5) -0.0054(5) 0.0085(4)

loop_
_atom_type_symbol
_atom_type_description
_atom_type_scat_dispersion_real
_atom_type_scat_dispersion_imag
_atom_type_scat_source
C C 0.0033 0.0016 'International Tables Vol C Tables 4.2.6.8 and 6.1.1.4'
H H 0.0000 0.0000 'International Tables Vol C Tables 4.2.6.8 and 6.1.1.4'
N N 0.0061 0.0033 'International Tables Vol C Tables 4.2.6.8 and 6.1.1.4'
S S 0.1246 0.1234 'International Tables Vol C Tables 4.2.6.8 and 6.1.1.4'
Cl Cl 0.1484 0.1585 'International Tables Vol C Tables 4.2.6.8 and 6.1.1.4'
Ge Ge 0.1547 1.8001 'International Tables Vol C Tables 4.2.6.8 and 6.1.1.4'
Eu Eu -0.1578 3.6682 'International Tables Vol C Tables 4.2.6.8 and 6.1.1.4'

loop_
_geom_angle_atom_site_label_1
_geom_angle_atom_site_label_2
_geom_angle_atom_site_label_3
_geom_angle
_geom_angle_site_symmetry_3
N8 Eu1 N4 136.00(10) .
N8 Eu1 N1 136.60(10) .
N4 Eu1 N1 87.40(11) .
N8 Eu1 N9 65.12(11) .
N4 Eu1 N9 147.34(11) .
N1 Eu1 N9 76.72(11) .
N8 Eu1 N5 116.20(10) .
N4 Eu1 N5 65.71(11) .
N1 Eu1 N5 77.06(10) .
N9 Eu1 N5 135.00(10) .
N8 Eu1 N6 73.47(9) .
N4 Eu1 N6 130.32(10) .
N1 Eu1 N6 76.84(10) .
N9 Eu1 N6 73.88(10) .
N5 Eu1 N6 64.92(10) .
N8 Eu1 N3 74.31(10) .
N4 Eu1 N3 77.22(11) .
N1 Eu1 N3 127.19(10) .
N9 Eu1 N3 89.82(10) .
N5 Eu1 N3 135.02(10) .
N6 Eu1 N3 147.62(10) .
N8 Eu1 N2 119.36(11) .
N4 Eu1 N2 75.08(12) .
N1 Eu1 N2 62.98(11) .
N9 Eu1 N2 72.28(12) .
N5 Eu1 N2 124.44(11) .
N6 Eu1 N2 131.98(11) .
N3 Eu1 N2 64.27(11) .
N8 Eu1 N7 64.99(11) .
N4 Eu1 N7 75.10(11) .
N1 Eu1 N7 149.80(10) .
N9 Eu1 N7 129.94(11) .
N5 Eu1 N7 73.36(10) .
N6 Eu1 N7 95.77(10) .
N3 Eu1 N7 73.21(10) .
N2 Eu1 N7 132.15(10) .
C1 N1 Eu1 112.6(3) .
C1 N1 H1A 109.1 .
Eu1 N1 H1A 109.1 .
C1 N1 H1B 109.1 .
Eu1 N1 H1B 109.1 .
H1A N1 H1B 107.8 .
C2 N2 C3 114.8(3) .
C2 N2 Eu1 118.9(3) .
C3 N2 Eu1 115.4(3) .
C2 N2 H2C 101.1 .
C3 N2 H2C 101.1 .
Eu1 N2 H2C 101.1 .
C4 N3 Eu1 115.6(2) .
C4 N3 H3A 108.4 .
Eu1 N3 H3A 108.4 .
C4 N3 H3B 108.4 .
Eu1 N3 H3B 108.4 .
H3A N3 H3B 107.4 .
C5 N4 Eu1 116.1(2) .
C5 N4 H4A 108.3 .
Eu1 N4 H4A 108.3 .
C5 N4 H4B 108.3 .
Eu1 N4 H4B 108.3 .
H4A N4 H4B 107.4 .
C6 N5 C7 113.2(3) .
C6 N5 Eu1 112.2(2) .
C7 N5 Eu1 114.4(2) .
C6 N5 H5C 105.3 .
C7 N5 H5C 105.3 .
Eu1 N5 H5C 105.3 .
C8 N6 Eu1 116.0(2) .
C8 N6 H6A 108.3 .
Eu1 N6 H6A 108.3 .
C8 N6 H6B 108.3 .
Eu1 N6 H6B 108.3 .
H6A N6 H6B 107.4 .
C9 N7 Eu1 113.4(2) .
C9 N7 H7A 108.9 .
Eu1 N7 H7A 108.9 .
C9 N7 H7B 108.9 .
Eu1 N7 H7B 108.9 .
H7A N7 H7B 107.7 .
C10 N8 C11 113.9(3) .
C10 N8 Eu1 116.0(2) .
C11 N8 Eu1 113.1(3) .
C10 N8 H8C 104.0 .
C11 N8 H8C 104.0 .
Eu1 N8 H8C 104.0 .
C12 N9 Eu1 115.7(3) .
C12 N9 H9A 108.3 .
Eu1 N9 H9A 108.3 .
C12 N9 H9B 108.3 .
Eu1 N9 H9B 108.3 .
H9A N9 H9B 107.4 .
C2 C1 N1 113.9(4) .
C2 C1 H1C 108.8 .
N1 C1 H1C 108.8 .
C2 C1 H1D 108.8 .
N1 C1 H1D 108.8 .
H1C C1 H1D 107.7 .
N2 C2 C1 114.2(4) .
N2 C2 H2A 108.7 .
C1 C2 H2A 108.7 .
N2 C2 H2B 108.7 .
C1 C2 H2B 108.7 .
H2A C2 H2B 107.6 .
N2 C3 C4 109.6(4) .
N2 C3 H3C 109.8 .
C4 C3 H3C 109.8 .
N2 C3 H3D 109.8 .
C4 C3 H3D 109.8 .
H3C C3 H3D 108.2 .
N3 C4 C3 109.0(4) .
N3 C4 H4C 109.9 .
C3 C4 H4C 109.9 .
N3 C4 H4D 109.9 .
C3 C4 H4D 109.9 .
H4C C4 H4D 108.3 .
N4 C5 C6 110.6(3) .
N4 C5 H5A 109.5 .
C6 C5 H5A 109.5 .
N4 C5 H5B 109.5 .
C6 C5 H5B 109.5 .
H5A C5 H5B 108.1 .
N5 C6 C5 109.0(3) .
N5 C6 H6C 109.9 .
C5 C6 H6C 109.9 .
N5 C6 H6D 109.9 .
C5 C6 H6D 109.9 .
H6C C6 H6D 108.3 .
N5 C7 C8 109.2(3) .
N5 C7 H7C 109.8 .
C8 C7 H7C 109.8 .
N5 C7 H7D 109.8 .
C8 C7 H7D 109.8 .
H7C C7 H7D 108.3 .
N6 C8 C7 109.9(3) .
N6 C8 H8A 109.7 .
C7 C8 H8A 109.7 .
N6 C8 H8B 109.7 .
C7 C8 H8B 109.7 .
H8A C8 H8B 108.2 .
N7 C9 C10 110.5(3) .
N7 C9 H9C 109.6 .
C10 C9 H9C 109.6 .
N7 C9 H9D 109.6 .
C10 C9 H9D 109.6 .
H9C C9 H9D 108.1 .
N8 C10 C9 109.1(3) .
N8 C10 H10A 109.9 .
C9 C10 H10A 109.9 .
N8 C10 H10B 109.9 .
C9 C10 H10B 109.9 .
H10A C10 H10B 108.3 .
N8 C11 C12 108.0(3) .
N8 C11 H11A 110.1 .
C12 C11 H11A 110.1 .
N8 C11 H11B 110.1 .
C12 C11 H11B 110.1 .
H11A C11 H11B 108.4 .
N9 C12 C11 110.5(4) .
N9 C12 H12A 109.5 .
C11 C12 H12A 109.5 .
N9 C12 H12B 109.5 .
C11 C12 H12B 109.5 .
H12A C12 H12B 108.1 .
S1 Ge1 S2 111.66(5) .
S1 Ge1 S3 115.14(5) .
S2 Ge1 S3 111.12(5) .
S1 Ge1 S3 113.30(5) 3_656
S2 Ge1 S3 111.75(5) 3_656
S3 Ge1 S3 92.57(4) 3_656
Ge1 S3 Ge1 87.43(4) 3_656

loop_
_geom_bond_atom_site_label_1
_geom_bond_atom_site_label_2
_geom_bond_distance
_geom_bond_site_symmetry_2
Eu1 N8 2.601(3) .
Eu1 N4 2.601(3) .
Eu1 N1 2.612(3) .
Eu1 N9 2.618(3) .
Eu1 N5 2.623(3) .
Eu1 N6 2.623(3) .
Eu1 N3 2.623(3) .
Eu1 N2 2.633(3) .
Eu1 N7 2.669(3) .
N1 C1 1.480(5) .
N1 H1A 0.9000 .
N1 H1B 0.9000 .
N2 C2 1.447(6) .
N2 C3 1.466(5) .
N2 H2C 0.9100 .
N3 C4 1.472(5) .
N3 H3A 0.9000 .
N3 H3B 0.9000 .
N4 C5 1.477(6) .
N4 H4A 0.9000 .
N4 H4B 0.9000 .
N5 C6 1.472(5) .
N5 C7 1.478(5) .
N5 H5C 0.9100 .
N6 C8 1.481(5) .
N6 H6A 0.9000 .
N6 H6B 0.9000 .
N7 C9 1.474(6) .
N7 H7A 0.9000 .
N7 H7B 0.9000 .
N8 C10 1.473(5) .
N8 C11 1.477(5) .
N8 H8C 0.9100 .
N9 C12 1.479(6) .
N9 H9A 0.9000 .
N9 H9B 0.9000 .
C1 C2 1.466(6) .
C1 H1C 0.9700 .
C1 H1D 0.9700 .
C2 H2A 0.9700 .
C2 H2B 0.9700 .
C3 C4 1.486(7) .
C3 H3C 0.9700 .
C3 H3D 0.9700 .
C4 H4C 0.9700 .
C4 H4D 0.9700 .
C5 C6 1.508(5) .
C5 H5A 0.9700 .
C5 H5B 0.9700 .
C6 H6C 0.9700 .
C6 H6D 0.9700 .
C7 C8 1.493(6) .
C7 H7C 0.9700 .
C7 H7D 0.9700 .
C8 H8A 0.9700 .
C8 H8B 0.9700 .
C9 C10 1.496(7) .
C9 H9C 0.9700 .
C9 H9D 0.9700 .
C10 H10A 0.9700 .
C10 H10B 0.9700 .
C11 C12 1.493(7) .
C11 H11A 0.9700 .
C11 H11B 0.9700 .
C12 H12A 0.9700 .
C12 H12B 0.9700 .
Ge1 S1 2.1595(11) .
Ge1 S2 2.1604(11) .
Ge1 S3 2.2740(11) .
Ge1 S3 2.2884(11) 3_656
S3 Ge1 2.2884(11) 3_656

loop_
_geom_hbond_atom_site_label_D
_geom_hbond_atom_site_label_H
_geom_hbond_atom_site_label_A
_geom_hbond_distance_DH
_geom_hbond_distance_HA
_geom_hbond_distance_DA
_geom_hbond_angle_DHA
_geom_hbond_site_symmetry_A
N1 H1A S3 0.90 2.94 3.696(4) 143.2 2_656
N1 H1B Cl1 0.90 2.69 3.422(4) 139.5 2_656
N2 H2C N9 0.91 2.58 3.097(5) 117.1 .
N2 H2C S1 0.91 2.66 3.530(4) 159.6 4_666
N3 H3A S2 0.90 2.57 3.472(4) 174.9 3_656
N4 H4A S2 0.90 2.50 3.402(4) 175.1 3_656
N4 H4B Cl1 0.90 2.60 3.398(4) 147.6 4_665
N5 H5C S1 0.91 2.66 3.453(3) 145.7 1_655
N5 H5C N7 0.91 2.70 3.162(5) 112.5 .
N6 H6A S2 0.90 2.51 3.358(3) 158.2 2_656
N6 H6B Cl1 0.90 2.54 3.427(3) 170.4 1_655
N7 H7A S2 0.90 2.95 3.783(4) 154.7 3_656
N8 H8C Cl1 0.91 2.42 3.285(3) 160.0 1_655
N8 H8C N6 0.91 2.65 3.124(4) 113.6 .
N9 H9A S2 0.90 2.53 3.386(4) 159.8 2_656
N9 H9B S1 0.90 2.61 3.476(3) 162.6 4_666

loop_
_geom_torsion_atom_site_label_1
_geom_torsion_atom_site_label_2
_geom_torsion_atom_site_label_3
_geom_torsion_atom_site_label_4
_geom_torsion
_geom_torsion_site_symmetry_1
_geom_torsion_site_symmetry_4
N8 Eu1 N1 C1 -138.9(3) . .
N4 Eu1 N1 C1 40.8(3) . .
N9 Eu1 N1 C1 -110.4(3) . .
N5 Eu1 N1 C1 106.5(3) . .
N6 Eu1 N1 C1 173.3(3) . .
N3 Eu1 N1 C1 -31.0(3) . .
N2 Eu1 N1 C1 -33.8(3) . .
N7 Eu1 N1 C1 94.6(3) . .
N8 Eu1 N2 C2 150.7(3) . .
N4 Eu1 N2 C2 -74.5(3) . .
N1 Eu1 N2 C2 20.2(3) . .
N9 Eu1 N2 C2 104.1(3) . .
N5 Eu1 N2 C2 -28.9(4) . .
N6 Eu1 N2 C2 56.9(4) . .
N3 Eu1 N2 C2 -157.3(4) . .
N7 Eu1 N2 C2 -127.6(3) . .
N8 Eu1 N2 C3 -66.8(4) . .
N4 Eu1 N2 C3 67.9(3) . .
N1 Eu1 N2 C3 162.7(4) . .
N9 Eu1 N2 C3 -113.5(4) . .
N5 Eu1 N2 C3 113.6(3) . .
N6 Eu1 N2 C3 -160.7(3) . .
N3 Eu1 N2 C3 -14.8(3) . .
N7 Eu1 N2 C3 14.8(4) . .
N8 Eu1 N3 C4 118.3(4) . .
N4 Eu1 N3 C4 -95.6(4) . .
N1 Eu1 N3 C4 -19.0(4) . .
N9 Eu1 N3 C4 54.1(4) . .
N5 Eu1 N3 C4 -130.2(3) . .
N6 Eu1 N3 C4 112.6(4) . .
N2 Eu1 N3 C4 -16.2(4) . .
N7 Eu1 N3 C4 -173.7(4) . .
N8 Eu1 N4 C5 -97.3(3) . .
N1 Eu1 N4 C5 83.0(3) . .
N9 Eu1 N4 C5 143.2(3) . .
N5 Eu1 N4 C5 6.0(3) . .
N6 Eu1 N4 C5 12.7(3) . .
N3 Eu1 N4 C5 -147.9(3) . .
N2 Eu1 N4 C5 145.7(3) . .
N7 Eu1 N4 C5 -72.2(3) . .
N8 Eu1 N5 C6 155.2(2) . .
N4 Eu1 N5 C6 24.1(2) . .
N1 Eu1 N5 C6 -68.9(2) . .
N9 Eu1 N5 C6 -124.7(2) . .
N6 Eu1 N5 C6 -150.3(3) . .
N3 Eu1 N5 C6 61.4(3) . .
N2 Eu1 N5 C6 -25.2(3) . .
N7 Eu1 N5 C6 104.9(3) . .
N8 Eu1 N5 C7 -74.0(3) . .
N4 Eu1 N5 C7 154.9(3) . .
N1 Eu1 N5 C7 61.8(3) . .
N9 Eu1 N5 C7 6.1(3) . .
N6 Eu1 N5 C7 -19.5(3) . .
N3 Eu1 N5 C7 -167.8(3) . .
N2 Eu1 N5 C7 105.5(3) . .
N7 Eu1 N5 C7 -124.3(3) . .
N8 Eu1 N6 C8 119.5(3) . .
N4 Eu1 N6 C8 -17.6(3) . .
N1 Eu1 N6 C8 -92.5(3) . .
N9 Eu1 N6 C8 -172.3(3) . .
N5 Eu1 N6 C8 -10.8(3) . .
N3 Eu1 N6 C8 125.2(3) . .
N2 Eu1 N6 C8 -125.6(3) . .
N7 Eu1 N6 C8 57.7(3) . .
N8 Eu1 N7 C9 -14.3(2) . .
N4 Eu1 N7 C9 -175.3(3) . .
N1 Eu1 N7 C9 128.1(3) . .
N9 Eu1 N7 C9 -19.4(3) . .
N5 Eu1 N7 C9 116.1(3) . .
N6 Eu1 N7 C9 54.4(3) . .
N3 Eu1 N7 C9 -94.5(3) . .
N2 Eu1 N7 C9 -122.2(3) . .
N4 Eu1 N8 C10 10.5(3) . .
N1 Eu1 N8 C10 -169.9(2) . .
N9 Eu1 N8 C10 159.3(3) . .
N5 Eu1 N8 C10 -70.9(3) . .
N6 Eu1 N8 C10 -121.2(3) . .
N3 Eu1 N8 C10 62.0(3) . .
N2 Eu1 N8 C10 109.5(3) . .
N7 Eu1 N8 C10 -16.4(2) . .
N4 Eu1 N8 C11 -123.8(3) . .
N1 Eu1 N8 C11 55.8(3) . .
N9 Eu1 N8 C11 25.0(2) . .
N5 Eu1 N8 C11 154.8(2) . .
N6 Eu1 N8 C11 104.5(3) . .
N3 Eu1 N8 C11 -72.3(2) . .
N2 Eu1 N8 C11 -24.8(3) . .
N7 Eu1 N8 C11 -150.7(3) . .
N8 Eu1 N9 C12 5.6(2) . .
N4 Eu1 N9 C12 143.8(3) . .
N1 Eu1 N9 C12 -153.2(3) . .
N5 Eu1 N9 C12 -97.4(3) . .
N6 Eu1 N9 C12 -73.3(3) . .
N3 Eu1 N9 C12 78.3(3) . .
N2 Eu1 N9 C12 141.3(3) . .
N7 Eu1 N9 C12 10.6(3) . .
Eu1 N1 C1 C2 47.4(5) . .
C3 N2 C2 C1 -146.5(4) . .
Eu1 N2 C2 C1 -3.9(6) . .
N1 C1 C2 N2 -28.6(6) . .
C2 N2 C3 C4 -172.2(4) . .
Eu1 N2 C3 C4 43.8(5) . .
Eu1 N3 C4 C3 44.9(5) . .
N2 C3 C4 N3 -57.6(5) . .
Eu1 N4 C5 C6 -34.7(4) . .
C7 N5 C6 C5 177.2(3) . .
Eu1 N5 C6 C5 -51.4(4) . .
N4 C5 C6 N5 56.9(4) . .
C6 N5 C7 C8 177.8(3) . .
Eu1 N5 C7 C8 47.6(4) . .
Eu1 N6 C8 C7 39.4(4) . .
N5 C7 C8 N6 -56.7(5) . .
Eu1 N7 C9 C10 43.1(4) . .
C11 N8 C10 C9 178.9(3) . .
Eu1 N8 C10 C9 45.0(4) . .
N7 C9 C10 N8 -57.9(4) . .
C10 N8 C11 C12 171.8(4) . .
Eu1 N8 C11 C12 -52.8(4) . .
Eu1 N9 C12 C11 -35.0(4) . .
N8 C11 C12 N9 57.4(5) . .
S1 Ge1 S3 Ge1 -117.29(4) . 3_656
S2 Ge1 S3 Ge1 114.52(5) . 3_656
S3 Ge1 S3 Ge1 0.0 3_656 3_656
